data_8101246
loop_
_publ_author_name
'Shoja, M.'
'Kirkava, A.'
'Kabbani, R.'

_publ_section_title
;
Crystal structure of 5,2'-dihydroxyflavone, C~15~H~10~O~4~
;
_journal_issue 2
_journal_name_full 'Zeitschrift f\"ur Kristallographie - New Crystal Structures'
_journal_page_first 269
_journal_page_last 270
_journal_volume 215
_journal_year 2000
_chemical_formula_sum 'C15 H10 O4'
_chemical_formula_weight 254.24
_chemical_melting_point 541.5(5)
_space_group_IT_number 14
_symmetry_cell_setting monoclinic
_symmetry_space_group_name_Hall '-P 2ybc'
_symmetry_space_group_name_H-M 'P 1 21/c 1'
_cell_angle_alpha 90.00000
_cell_angle_beta 95.62(3)
_cell_angle_gamma 90.00000
_cell_formula_units_Z 4
_cell_length_a 5.331(4)
_cell_length_b 9.179(2)
_cell_length_c 23.057(4)
_cell_measurement_temperature 293
_cell_volume 1122.8(9)
_diffrn_ambient_temperature 293
_exptl_crystal_density_diffrn 1.504
_refine_ls_R_factor_obs .044
_refine_ls_wR_factor_obs .045
_cod_depositor_comments
;
The following automatic conversions were performed:

'_chemical_melting_point' value '541-542' was changed to '541.5(5)' -
the average value was taken and precision was estimated.

Automatic conversion script
Id: cif_fix_values 1646 2011-03-28 12:23:43Z adriana 
;
_cod_original_sg_symbol_Hall -p_2ybc
_cod_original_sg_symbol_H-M 'P 21/c'
_cod_database_code 8101246

loop_
_symmetry_equiv_pos_as_xyz
x,y,z
-x,1/2+y,1/2-z
-x,-y,-z
x,1/2-y,1/2+z

loop_
_atom_site_aniso_label
_atom_site_aniso_U_11
_atom_site_aniso_U_22
_atom_site_aniso_U_33
_atom_site_aniso_U_12
_atom_site_aniso_U_13
_atom_site_aniso_U_23
C1' .0333(16) .044(2) .0356(18) -.0035(16) .0040(14) -.0019(15)
O1 .0355(12) .0520(15) .0369(13) .0064(11) -.0040(10) -.0041(11)
C10 .0305(16) .0405(19) .0334(17) -.0034(15) -.0009(13) .0029(15)
C2 .0319(16) .042(2) .0336(16) -.0019(16) -.0016(13) .0028(15)
O5 .0452(16) .068(2) .0379(18) .0106(15) -.0077(13) -.0078(15)
C9 .0351(17) .042(2) .0337(18) -.0040(16) -.0015(14) .0002(16)
C3 .034(2) .054(3) .033(2) .002(2) -.0078(16) .0030(19)
O4 .0370(12) .0540(15) .0366(13) .0066(12) -.0035(10) -.0067(12)
C4 .0315(16) .042(2) .0352(17) -.0034(15) -.0007(13) .0013(15)
C3' .044(2) .070(3) .034(2) -.011(2) -.0021(17) -.007(2)
C5 .0358(17) .046(2) .0379(19) -.0014(16) .0004(15) -.0009(16)
C8 .041(2) .049(2) .045(2) .0049(18) -.0015(17) .0021(19)
C7 .042(2) .054(3) .045(2) .005(2) -.0097(18) .007(2)
C2' .0353(17) .047(2) .0385(18) -.0067(17) .0039(14) -.0033(16)
C6' .046(2) .057(3) .042(2) .005(2) .0018(17) -.002(2)
C6 .045(2) .055(3) .036(2) .0018(19) -.0095(17) -.0010(19)
O2' .0437(15) .065(2) .0430(16) .0099(15) -.0092(12) -.0110(14)
C5' .056(3) .059(3) .055(3) .007(2) .013(2) -.011(2)
C4' .057(2) .063(3) .044(2) -.008(2) .012(2) -.015(2)
H6 .03(2) .05(2) .05(2) .030(19) .004(19) -.03(2)
H4' .021(18) .09(3) .03(2) .02(2) .000(15) -.05(2)
H3 .05(3) .03(2) .03(3) .01(2) .02(2) -.02(2)
H7 .11(3) .07(3) .03(3) .05(2) .02(2) -.01(2)
H3' .07(3) .04(2) .02(2) .01(2) .02(2) -.02(2)
H8 .09(3) .06(3) .05(2) .05(2) -.04(2) -.01(2)
H5 .07(4) .11(4) .05(3) .01(3) .03(3) -.06(3)
H5' .08(3) .09(4) .03(2) .01(3) -.04(2) -.03(3)
H6' .07(3) .04(3) .05(3) .03(2) .03(2) -.02(2)
H2' .39(7) .33(8) .34(6) -.13(6) -.07(5) .06(5)

loop_
_atom_site_label
_atom_site_fract_x
_atom_site_fract_y
_atom_site_fract_z
_atom_site_U_iso_or_equiv
_atom_site_thermal_displace_type
_atom_site_calc_flag
_atom_site_calc_attached_atom
_atom_site_occupancy
_atom_site_symmetry_multiplicity
_atom_site_Wyckoff_symbol
C1' 1.0095(6) .2618(4) .51468(13) .0376(17) Uani ? ? 1 4 e
O1 .7945(4) .2389(3) .42185(9) .0420(13) Uani ? ? 1 4 e
C10 .9071(6) .0850(4) .34397(13) .0351(16) Uani ? ? 1 4 e
C2 .9976(6) .1905(4) .45778(13) .0360(16) Uani ? ? 1 4 e
O5 .9944(6) -.0638(4) .26260(13) .0510(17) Uani ? ? 1 4 e
C9 .7534(6) .1896(4) .36593(13) .0374(17) Uani ? ? 1 4 e
C3 1.1551(8) .0912(6) .43814(19) .041(2) Uani ? ? 1 4 e
O4 1.2653(4) -.0668(3) .36381(9) .0430(13) Uani ? ? 1 4 e
C4 1.1214(6) .0299(4) .38182(14) .0363(17) Uani ? ? 1 4 e
C3' 1.2108(8) .3088(6) .61146(17) .050(2) Uani ? ? 1 4 e
C5 .8527(6) .0385(4) .28627(14) .0401(18) Uani ? ? 1 4 e
C8 .5469(7) .2488(5) .33226(17) .045(2) Uani ? ? 1 4 e
C7 .4976(7) .2000(5) .27594(17) .048(2) Uani ? ? 1 4 e
C2' 1.2024(6) .2327(4) .55972(14) .0404(18) Uani ? ? 1 4 e
C6' .8286(8) .3653(5) .52626(18) .049(2) Uani ? ? 1 4 e
C6 .6457(7) .0959(5) .25247(17) .046(2) Uani ? ? 1 4 e
O2' 1.3781(6) .1302(4) .55195(14) .0516(16) Uani ? ? 1 4 e
C5' .8381(9) .4381(5) .5780(2) .056(3) Uani ? ? 1 4 e
C4' 1.0314(8) .4114(5) .62137(18) .054(2) Uani ? ? 1 4 e
H6 .603(6) .064(4) .2133(15) .04(2) Uani ? ? 1 4 e
H4' 1.048(5) .464(4) .6581(13) .05(2) Uani ? ? 1 4 e
H3 1.246(7) .064(4) .4585(16) .03(3) Uani ? ? 1 4 e
H7 .356(7) .243(4) .2522(15) .07(3) Uani ? ? 1 4 e
H3' 1.323(7) .288(4) .6394(14) .04(2) Uani ? ? 1 4 e
H8 .446(7) .330(4) .3491(14) .07(3) Uani ? ? 1 4 e
H5 1.086(9) -.098(5) .2877(17) .08(3) Uani ? ? 1 4 e
H5' .741(8) .511(5) .5824(16) .07(3) Uani ? ? 1 4 e
H6' .723(7) .385(4) .4973(16) .05(3) Uani ? ? 1 4 e
H2' 1.434(11) .050(5) .537(2) .36(6) Uani ? ? 1 4 e

loop_
_geom_bond_atom_site_label_1
_geom_bond_atom_site_label_2
_geom_bond_distance
_geom_bond_site_symmetry_1
_geom_bond_site_symmetry_2
_geom_bond_publ_flag
C1' C2 1.462(4) . . ?
C1' C2' 1.414(4) . . ?
C1' C6' 1.398(6) . . ?
O1 C2 1.371(4) . . ?
O1 C9 1.364(4) . . ?
C10 C9 1.389(5) . . ?
C10 C4 1.458(4) . . ?
C10 C5 1.400(4) . . ?
C2 C3 1.348(6) . . ?
O5 C5 1.354(5) . . ?
O5 H5 .78(4) . . ?
C9 C8 1.394(5) . . ?
C3 C4 1.410(6) . . ?
C3 H3 .79(4) . . ?
O4 C4 1.269(4) . . ?
C3' C2' 1.379(5) . . ?
C3' C4' 1.377(6) . . ?
C3' H3' .86(3) . . ?
C5 C6 1.391(5) . . ?
C8 C7 1.374(6) . . ?
C8 H8 1.01(4) . . ?
C7 C6 1.383(6) . . ?
C7 H7 .97(4) . . ?
C2' O2' 1.352(5) . . ?
C6' C5' 1.364(7) . . ?
C6' H6' .85(4) . . ?
C6 H6 .95(3) . . ?
O2' H2' .88(5) . . ?
C5' C4' 1.385(6) . . ?
C5' H5' .86(4) . . ?
C4' H4' .97(3) . . ?

loop_
_cod_related_entry_id
_cod_related_entry_database
_cod_related_entry_code
1 ChemSpider 600073
